data_7007062
loop_
_publ_author_name
'Barnes, Nicholas A.'
'Godfrey, Stephen M.'
'Halton, Ruth T. A.'
'Mushtaq, Imrana'
'Pritchard, Robin G.'
'Sarwar, Shamsa'

_publ_section_title
;
 Reactions of Ph4Se4Br4 with tertiary phosphines. Structural isomerism
 within a series of R3PSe(Ph)Br compounds.
;
_journal_issue 12
_journal_name_full 'Dalton transactions (Cambridge, England : 2003)'
_journal_page_first 1517
_journal_page_last 1523
_journal_paper_doi 10.1039/b516784a
_journal_year 2006
_chemical_compound_source 'synthesis as described'
_chemical_formula_moiety 'C24 H20 Br1 P1 Se1'
_chemical_formula_sum 'C24 H20 Br P Se'
_chemical_formula_weight 498.24
_chemical_name_systematic
;
?
;
_space_group_IT_number 61
_symmetry_cell_setting orthorhombic
_symmetry_Int_Tables_number 61
_symmetry_space_group_name_Hall '-P 2ac 2ab'
_symmetry_space_group_name_H-M 'P b c a'
_atom_sites_solution_hydrogens geom
_atom_sites_solution_primary direct
_atom_sites_solution_secondary difmap
_audit_conform_dict_location ftp://ftp.iucr.org/pub/cif_core.dic
_audit_conform_dict_name cif_core.dic
_audit_conform_dict_version 2.2
_audit_creation_date 2002-08-30T13:33:55-00:00
_audit_creation_method 'WinGX routine CIF_UPDATE'
_cell_angle_alpha 90
_cell_angle_beta 90
_cell_angle_gamma 90
_cell_formula_units_Z 8
_cell_length_a 14.0231(7)
_cell_length_b 16.7384(8)
_cell_length_c 18.1228(8)
_cell_measurement_reflns_used 89312
_cell_measurement_temperature 150(2)
_cell_measurement_theta_max 26.373
_cell_measurement_theta_min 0.998
_cell_measurement_wavelength 0.71073
_cell_volume 4253.9(3)
_computing_cell_refinement 'HKL Scalepack (Otwinowski & Minor 1997)'
_computing_data_collection 'Collect (Nonius BV, 1997-2000)'
_computing_data_reduction 'HKL Denzo and Scalepack (Otwinowski & Minor 1997)'
_computing_molecular_graphics 'Ortep-3 for Windows (Farrugia, 1997)'
_computing_publication_material 'WinGX publication routines (Farrugia, 1999)'
_computing_structure_refinement 'SHELXL-97 (Sheldrick, 1997)'
_computing_structure_solution 'SHELXS-97 (Sheldrick, 1997)'
_diffrn_ambient_temperature 150(2)
_diffrn_detector 'CCD plate'
_diffrn_measured_fraction_theta_full 0.978
_diffrn_measured_fraction_theta_max 0.978
_diffrn_measurement_device '95mm CCD camera on \k-goniostat'
_diffrn_measurement_device_type KappaCCD
_diffrn_measurement_method 'CCD rotation images, thick slices'
_diffrn_orient_matrix_type 'by Nonius Collect from scalepack cell'
_diffrn_orient_matrix_UB_11 -0.509437E-1
_diffrn_orient_matrix_UB_12 0.372509E-1
_diffrn_orient_matrix_UB_13 0.502E-4
_diffrn_orient_matrix_UB_21 -0.278365E-1
_diffrn_orient_matrix_UB_22 -0.543135E-1
_diffrn_orient_matrix_UB_23 0.248397E-1
_diffrn_orient_matrix_UB_31 0.141094E-1
_diffrn_orient_matrix_UB_32 0.273434E-1
_diffrn_orient_matrix_UB_33 0.492719E-1
_diffrn_radiation_monochromator graphite
_diffrn_radiation_probe x-ray
_diffrn_radiation_type MoK\a
_diffrn_radiation_wavelength 0.71073
_diffrn_reflns_av_R_equivalents 0.0961
_diffrn_reflns_av_unetI/netI 0.0634
_diffrn_reflns_limit_h_max 16
_diffrn_reflns_limit_h_min -17
_diffrn_reflns_limit_k_max 20
_diffrn_reflns_limit_k_min -20
_diffrn_reflns_limit_l_max 22
_diffrn_reflns_limit_l_min -21
_diffrn_reflns_number 20089
_diffrn_reflns_reduction_process
;
Scaled and merged with SORTAV
R.H. Blessing, (1987) Cryst. Rev. 1, 3-58
R.H. Blessing, (1989) J. Appl. Cryst. 22, 396-397
;
_diffrn_reflns_theta_full 26.34
_diffrn_reflns_theta_max 26.34
_diffrn_reflns_theta_min 3.67
_diffrn_source 'Enraf Nonius FR590'
_exptl_absorpt_coefficient_mu 3.725
_exptl_absorpt_correction_T_max 1.168
_exptl_absorpt_correction_T_min 0.718
_exptl_absorpt_correction_type multi-scan
_exptl_absorpt_process_details
;
R.H. Blessing, Acta Cryst. (1995), A51, 33-38
;
_exptl_crystal_colour yellow
_exptl_crystal_density_diffrn 1.556
_exptl_crystal_density_method 'not measured'
_exptl_crystal_description plate
_exptl_crystal_F_000 1984
_exptl_crystal_size_max 0.3
_exptl_crystal_size_mid 0.15
_exptl_crystal_size_min 0.05
_refine_diff_density_max 0.781
_refine_diff_density_min -0.746
_refine_diff_density_rms 0.106
_refine_ls_extinction_coef 0.00013(19)
_refine_ls_extinction_expression Fc^*^=kFc[1+0.001xFc^2^\l^3^/sin(2\q)]^-1/4^
_refine_ls_extinction_method SHELXL
_refine_ls_goodness_of_fit_ref 1.104
_refine_ls_hydrogen_treatment mixed
_refine_ls_matrix_type full
_refine_ls_number_parameters 321
_refine_ls_number_reflns 4248
_refine_ls_number_restraints 0
_refine_ls_restrained_S_all 1.104
_refine_ls_R_factor_all 0.0805
_refine_ls_R_factor_gt 0.0505
_refine_ls_shift/su_max 0.001
_refine_ls_shift/su_mean 0
_refine_ls_structure_factor_coef Fsqd
_refine_ls_weighting_details 'calc w=1/[\s^2^(Fo^2^)+(0.0322P)^2^+11.3902P] where P=(Fo^2^+2Fc^2^)/3'
_refine_ls_weighting_scheme calc
_refine_ls_wR_factor_gt 0.1034
_refine_ls_wR_factor_ref 0.1174
_reflns_number_gt 3168
_reflns_number_total 4248
_reflns_threshold_expression >2sigma(I)
_cod_data_source_file b516784a.txt
_cod_data_source_block new
_cod_database_code 7007062

loop_
_symmetry_equiv_pos_as_xyz
'x, y, z'
'-x+1/2, -y, z+1/2'
'x+1/2, -y+1/2, -z'
'-x, y+1/2, -z+1/2'
'-x, -y, -z'
'x-1/2, y, -z-1/2'
'-x-1/2, y-1/2, z'
'x, -y-1/2, z-1/2'

loop_
_atom_site_label
_atom_site_type_symbol
_atom_site_fract_x
_atom_site_fract_y
_atom_site_fract_z
_atom_site_U_iso_or_equiv
_atom_site_adp_type
_atom_site_occupancy
_atom_site_symmetry_multiplicity
_atom_site_calc_flag
_atom_site_refinement_flags
_atom_site_disorder_assembly
_atom_site_disorder_group
C1 C 0.5676(3) 0.4738(3) -0.2167(2) 0.0284(10) Uani 1 1 d . . .
C2 C 0.5353(4) 0.5381(3) -0.1757(3) 0.0364(12) Uani 1 1 d . . .
C3 C 0.5569(4) 0.5429(4) -0.1012(3) 0.0421(14) Uani 1 1 d . . .
C4 C 0.6101(4) 0.4837(4) -0.0677(3) 0.0399(13) Uani 1 1 d . . .
C5 C 0.6436(4) 0.4204(4) -0.1081(3) 0.0408(13) Uani 1 1 d . . .
C6 C 0.6226(4) 0.4148(3) -0.1830(3) 0.0377(12) Uani 1 1 d . . .
C7 C 0.4614(4) 0.3769(3) -0.3211(3) 0.0335(11) Uani 1 1 d . . .
C8 C 0.4094(4) 0.3504(3) -0.2603(3) 0.0377(12) Uani 1 1 d . . .
C9 C 0.3502(4) 0.2850(4) -0.2676(3) 0.0464(14) Uani 1 1 d . . .
C10 C 0.3426(5) 0.2451(4) -0.3331(4) 0.0520(16) Uani 1 1 d . . .
C11 C 0.3933(5) 0.2707(4) -0.3947(3) 0.0510(16) Uani 1 1 d . . .
C12 C 0.4529(4) 0.3368(4) -0.3888(3) 0.0437(14) Uani 1 1 d . . .
C13 C 0.4813(3) 0.5477(3) -0.3495(3) 0.0321(11) Uani 1 1 d . . .
C14 C 0.3929(4) 0.5403(4) -0.3856(3) 0.0344(12) Uani 1 1 d . . .
C15 C 0.3503(4) 0.6048(4) -0.4178(3) 0.0436(14) Uani 1 1 d . . .
C16 C 0.3956(4) 0.6787(4) -0.4158(3) 0.0448(14) Uani 1 1 d . . .
C17 C 0.4815(4) 0.6884(4) -0.3795(3) 0.0427(13) Uani 1 1 d . . .
C18 C 0.5246(4) 0.6222(3) -0.3460(3) 0.0388(12) Uani 1 1 d . . .
C19 C 0.7310(4) 0.5247(3) -0.3667(3) 0.0380(12) Uani 1 1 d . . .
C20 C 0.7744(4) 0.5481(4) -0.3013(3) 0.0402(13) Uani 1 1 d . . .
C21 C 0.8128(4) 0.6239(4) -0.2972(4) 0.0477(15) Uani 1 1 d . . .
C22 C 0.8092(4) 0.6752(4) -0.3567(4) 0.0551(17) Uani 1 1 d . . .
H22 H 0.8352 0.7262 -0.3536 0.066 Uiso 1 1 calc R . .
C23 C 0.7662(5) 0.6493(4) -0.4210(3) 0.0508(16) Uani 1 1 d . . .
C24 C 0.7253(4) 0.5763(4) -0.4265(3) 0.0443(14) Uani 1 1 d . . .
P1 P 0.53934(9) 0.46078(8) -0.31264(7) 0.0301(3) Uani 1 1 d . . .
Se1 Se 0.67132(4) 0.42120(3) -0.37418(3) 0.03421(17) Uani 1 1 d . . .
Br1 Br 0.85241(4) 0.35478(3) -0.43775(3) 0.03704(18) Uani 1 1 d . . .
H2 H 0.496(4) 0.572(3) -0.195(3) 0.022(12) Uiso 1 1 d . . .
H3 H 0.538(4) 0.587(4) -0.074(3) 0.053(18) Uiso 1 1 d . . .
H4 H 0.627(4) 0.493(3) -0.016(3) 0.034(13) Uiso 1 1 d . . .
H5 H 0.680(4) 0.379(3) -0.086(3) 0.047(16) Uiso 1 1 d . . .
H6 H 0.652(3) 0.368(3) -0.210(3) 0.028(13) Uiso 1 1 d . . .
H8 H 0.414(4) 0.377(4) -0.213(3) 0.059(19) Uiso 1 1 d . . .
H9 H 0.315(4) 0.261(4) -0.217(3) 0.061(18) Uiso 1 1 d . . .
H10 H 0.303(5) 0.204(4) -0.339(3) 0.053(18) Uiso 1 1 d . . .
H11 H 0.387(5) 0.247(4) -0.443(4) 0.07(2) Uiso 1 1 d . . .
H12 H 0.492(3) 0.355(3) -0.427(2) 0.021(12) Uiso 1 1 d . . .
H14 H 0.369(3) 0.494(3) -0.387(2) 0.021(13) Uiso 1 1 d . . .
H15 H 0.291(5) 0.597(4) -0.441(3) 0.056(18) Uiso 1 1 d . . .
H16 H 0.366(4) 0.724(3) -0.435(3) 0.036(14) Uiso 1 1 d . . .
H17 H 0.514(5) 0.734(4) -0.378(4) 0.07(2) Uiso 1 1 d . . .
H18 H 0.580(4) 0.629(3) -0.319(3) 0.031(13) Uiso 1 1 d . . .
H20 H 0.779(4) 0.508(3) -0.257(3) 0.054(17) Uiso 1 1 d . . .
H21 H 0.843(4) 0.642(3) -0.256(3) 0.045(16) Uiso 1 1 d . . .
H23 H 0.764(4) 0.685(4) -0.455(3) 0.048(17) Uiso 1 1 d . . .
H24 H 0.692(4) 0.555(3) -0.474(3) 0.037(14) Uiso 1 1 d . . .

loop_
_atom_site_aniso_label
_atom_site_aniso_U_11
_atom_site_aniso_U_22
_atom_site_aniso_U_33
_atom_site_aniso_U_23
_atom_site_aniso_U_13
_atom_site_aniso_U_12
C1 0.025(2) 0.035(3) 0.025(2) -0.001(2) -0.0002(19) -0.004(2)
C2 0.033(3) 0.040(3) 0.036(3) -0.001(2) -0.003(2) 0.007(3)
C3 0.049(3) 0.050(4) 0.027(3) -0.012(3) -0.002(2) 0.004(3)
C4 0.041(3) 0.056(4) 0.024(2) -0.002(2) -0.007(2) -0.005(3)
C5 0.048(3) 0.043(3) 0.031(3) 0.002(2) -0.009(2) 0.002(3)
C6 0.039(3) 0.042(3) 0.032(3) -0.005(2) -0.002(2) 0.005(3)
C7 0.034(3) 0.040(3) 0.027(2) -0.001(2) -0.002(2) -0.001(2)
C8 0.032(3) 0.044(3) 0.038(3) 0.000(3) -0.005(2) -0.001(2)
C9 0.045(3) 0.047(3) 0.047(3) 0.005(3) -0.003(3) -0.001(3)
C10 0.047(4) 0.041(3) 0.069(4) -0.003(3) -0.009(3) -0.012(3)
C11 0.054(4) 0.051(4) 0.048(3) -0.018(3) -0.015(3) -0.003(3)
C12 0.042(3) 0.057(4) 0.033(3) -0.007(3) -0.002(2) 0.002(3)
C13 0.028(3) 0.044(3) 0.024(2) 0.000(2) 0.001(2) 0.003(2)
C14 0.038(3) 0.038(3) 0.028(2) -0.006(2) -0.001(2) -0.002(3)
C15 0.042(3) 0.060(4) 0.028(3) -0.004(3) -0.005(2) 0.008(3)
C16 0.048(3) 0.051(4) 0.036(3) 0.009(3) 0.001(3) 0.012(3)
C17 0.045(3) 0.040(3) 0.043(3) 0.007(3) 0.011(3) -0.002(3)
C18 0.030(3) 0.047(3) 0.040(3) 0.000(3) 0.006(2) -0.005(3)
C19 0.027(3) 0.048(3) 0.039(3) -0.001(2) 0.009(2) 0.006(2)
C20 0.029(3) 0.049(3) 0.042(3) 0.000(3) 0.000(2) 0.007(3)
C21 0.036(3) 0.050(4) 0.057(4) -0.009(3) 0.000(3) 0.003(3)
C22 0.044(3) 0.036(3) 0.085(5) -0.005(3) 0.023(3) 0.002(3)
C23 0.056(4) 0.055(4) 0.041(3) 0.006(3) 0.022(3) -0.003(3)
C24 0.053(4) 0.044(3) 0.036(3) 0.004(3) 0.015(3) 0.005(3)
P1 0.0289(7) 0.0391(8) 0.0223(6) -0.0029(5) -0.0003(5) -0.0009(6)
Se1 0.0348(3) 0.0420(3) 0.0258(3) -0.0023(2) 0.0041(2) 0.0009(2)
Br1 0.0400(3) 0.0449(3) 0.0262(3) 0.0013(2) 0.0038(2) 0.0075(2)

loop_
_atom_type_symbol
_atom_type_description
_atom_type_scat_dispersion_real
_atom_type_scat_dispersion_imag
_atom_type_scat_source
C C 0.0033 0.0016 'International Tables Vol C Tables 4.2.6.8 and 6.1.1.4'
H H 0 0 'International Tables Vol C Tables 4.2.6.8 and 6.1.1.4'
P P 0.1023 0.0942 'International Tables Vol C Tables 4.2.6.8 and 6.1.1.4'
Se Se -0.0929 2.2259 'International Tables Vol C Tables 4.2.6.8 and 6.1.1.4'
Br Br -0.2901 2.4595 'International Tables Vol C Tables 4.2.6.8 and 6.1.1.4'

loop_
_geom_angle_atom_site_label_1
_geom_angle_atom_site_label_2
_geom_angle_atom_site_label_3
_geom_angle
_geom_angle_site_symmetry_1
_geom_angle_site_symmetry_3
_geom_angle_publ_flag
C2 C1 C6 119.8(5) . . ?
C2 C1 P1 122.8(4) . . ?
C6 C1 P1 117.4(4) . . ?
C1 C2 C3 119.8(5) . . ?
C4 C3 C2 120.3(5) . . ?
C5 C4 C3 120.3(5) . . ?
C4 C5 C6 120.1(5) . . ?
C5 C6 C1 119.7(5) . . ?
C8 C7 C12 119.6(5) . . ?
C8 C7 P1 120.2(4) . . ?
C12 C7 P1 120.2(4) . . ?
C9 C8 C7 119.4(5) . . ?
C10 C9 C8 121.2(6) . . ?
C9 C10 C11 120.5(6) . . ?
C12 C11 C10 119.3(5) . . ?
C11 C12 C7 119.9(6) . . ?
C18 C13 C14 119.1(5) . . ?
C18 C13 P1 120.8(4) . . ?
C14 C13 P1 120.0(4) . . ?
C15 C14 C13 121.0(6) . . ?
C14 C15 C16 119.5(6) . . ?
C17 C16 C15 121.0(6) . . ?
C16 C17 C18 119.3(6) . . ?
C13 C18 C17 120.1(5) . . ?
C20 C19 C24 121.1(5) . . ?
C20 C19 Se1 120.3(4) . . ?
C24 C19 Se1 118.6(4) . . ?
C21 C20 C19 118.5(6) . . ?
C20 C21 C22 121.0(6) . . ?
C21 C22 C23 118.7(6) . . ?
C24 C23 C22 122.1(6) . . ?
C23 C24 C19 118.6(6) . . ?
C7 P1 C13 109.2(2) . . ?
C7 P1 C1 108.3(2) . . ?
C13 P1 C1 111.2(2) . . ?
C7 P1 Se1 103.19(17) . . ?
C13 P1 Se1 115.17(16) . . ?
C1 P1 Se1 109.42(16) . . ?
C19 Se1 P1 93.27(15) . . ?

loop_
_geom_bond_atom_site_label_1
_geom_bond_atom_site_label_2
_geom_bond_distance
_geom_bond_site_symmetry_2
_geom_bond_publ_flag
C1 C2 1.384(7) . ?
C1 C6 1.395(7) . ?
C1 P1 1.796(5) . ?
C2 C3 1.386(7) . ?
C3 C4 1.381(8) . ?
C4 C5 1.371(8) . ?
C5 C6 1.392(7) . ?
C7 C8 1.394(7) . ?
C7 C12 1.404(7) . ?
C7 P1 1.786(5) . ?
C8 C9 1.380(8) . ?
C9 C10 1.367(8) . ?
C10 C11 1.391(9) . ?
C11 C12 1.391(9) . ?
C13 C18 1.388(8) . ?
C13 C14 1.408(7) . ?
C13 P1 1.796(5) . ?
C14 C15 1.364(8) . ?
C15 C16 1.391(9) . ?
C16 C17 1.382(8) . ?
C17 C18 1.402(8) . ?
C19 C20 1.388(7) . ?
C19 C24 1.389(7) . ?
C19 Se1 1.929(6) . ?
C20 C21 1.380(8) . ?
C21 C22 1.380(9) . ?
C22 C23 1.381(9) . ?
C23 C24 1.353(9) . ?
P1 Se1 2.2601(14) . ?

loop_
_cod_related_entry_id
_cod_related_entry_database
_cod_related_entry_code
1 ChemSpider 21144670
